data_7249046
loop_
_publ_author_name
'Arkak, Akbar'
'Sadr, Moayad Hossaini'
'Janghouri, Mohammad'
'Marandi, Farzin'
'Fuhrmann, Daniel'

_publ_section_title
;
 1,2,4-triazine derived binuclear lead(ii) complexes: synthesis,
 spectroscopic and structural investigations and application in organic
 light-emitting diodes (OLEDs)
;
_journal_issue 30
_journal_name_full 'RSC Advances'
_journal_page_first 22006
_journal_page_last 22016
_journal_paper_doi 10.1039/D4RA03383C
_journal_volume 14
_journal_year 2024
_chemical_formula_sum 'C36 H30 N10 O6 Pb2 S2'
_chemical_formula_weight 1177.2
_chemical_melting_point 478
_space_group_IT_number 2
_space_group_name_Hall '-P 1'
_space_group_name_H-M_alt 'P -1'
_symmetry_cell_setting triclinic
_symmetry_Int_Tables_number 2
_symmetry_space_group_name_Hall '-P 1'
_symmetry_space_group_name_H-M 'P -1'
_atom_sites_solution_hydrogens geom
_atom_sites_solution_primary direct
_audit_creation_date 2022-07-10T18:33:32-00:00
_audit_creation_method 'WinGX routine CIF_UPDATE'
_audit_update_record
;
2024-04-23 deposited with the CCDC.	2024-07-03 downloaded from the CCDC.
;
_cell_angle_alpha 81.463(5)
_cell_angle_beta 68.068(5)
_cell_angle_gamma 86.765(5)
_cell_formula_units_Z 1
_cell_length_a 9.7327(6)
_cell_length_b 10.2844(6)
_cell_length_c 10.5326(7)
_cell_measurement_reflns_used 10802
_cell_measurement_temperature 200(2)
_cell_measurement_theta_max 28.28
_cell_measurement_theta_min 2.45
_cell_volume 967.13(11)
_computing_cell_refinement
;
X-Area Recipe 1.36.0.0 (STOE, 2020)
;
_computing_data_collection
;
X-Area WinXpose 2.0.22.0 (STOE, 2016)
;
_computing_data_reduction
;
X-Area Integrate 1.78.3.0 (STOE, 2020)
X-Area LANA 1.83.8.0 (STOE, 2020)
;
_computing_publication_material
;
STOE & Cie GmbH, X-Area, software package for collecting single-crystal or
multi-domain crystal data on STOE area-detector diffractometers, for image 
processing, for the correction and scaling of reflection intensities and 
for outlier rejection, version 1.90, Darmstadt 2020
;
_computing_structure_refinement 'SHELXL-2018/3 (Sheldrick, 2018)'
_diffrn_ambient_temperature 200
_diffrn_detector 'image plate (34 cm diameter / schwenk)'
_diffrn_detector_area_resol_mean 6.67
_diffrn_detector_type 'STOE Imaging Plate'
_diffrn_measured_fraction_theta_full 0.997
_diffrn_measured_fraction_theta_max 0.987
_diffrn_measurement_details ' 225 frames, detector distance = 110 mm'
_diffrn_measurement_device '2-circle diffractometer'
_diffrn_measurement_device_type 'STOE IPDS 2T'
_diffrn_measurement_method 'rotation method, \w scans'
_diffrn_radiation_collimation '0.5 mm diameter, multiple pinhole'
_diffrn_radiation_monochromator 'plane graphite'
_diffrn_radiation_polarisn_norm 0
_diffrn_radiation_probe x-ray
_diffrn_radiation_type 'Mo K\a'
_diffrn_radiation_wavelength 0.71073
_diffrn_reflns_av_R_equivalents 0.0283
_diffrn_reflns_av_unetI/netI 0.0403
_diffrn_reflns_Laue_measured_fraction_full 0.997
_diffrn_reflns_Laue_measured_fraction_max 0.987
_diffrn_reflns_limit_h_max 12
_diffrn_reflns_limit_h_min -12
_diffrn_reflns_limit_k_max 13
_diffrn_reflns_limit_k_min -13
_diffrn_reflns_limit_l_max 13
_diffrn_reflns_limit_l_min -13
_diffrn_reflns_number 9247
_diffrn_reflns_point_group_measured_fraction_full 0.997
_diffrn_reflns_point_group_measured_fraction_max 0.987
_diffrn_reflns_theta_full 25.242
_diffrn_reflns_theta_max 27.939
_diffrn_reflns_theta_min 2.698
_diffrn_source 'sealed X-ray tube, 12 x 0.4 mm long-fine focus'
_diffrn_source_current 40.000
_diffrn_source_power 2.000
_diffrn_source_voltage 50
_exptl_absorpt_coefficient_mu 8.88
_exptl_absorpt_correction_T_max 0.4198
_exptl_absorpt_correction_T_min 0.2185
_exptl_absorpt_correction_type multi-scan
_exptl_absorpt_process_details
;
STOE X-Red32, absorption correction by Gaussian integration, analogous to
P. Coppens, "The Evaluation of Absorption and Extinction in Single-Crystal
Structure Analysis", published in: F. R. Ahmed (Editor), "Crystallographic
Computing", Munksgaard, Copenhagen (1970), 255 - 270. Afterwards scaling of
reflection intensities was performed within STOE LANA. J. Koziskova, F. Hahn,
J. Richter, J. Kozisek, Acta Chimica Slovaca, vol. 9, no. 2, 2016, pp. 136-140.
;
_exptl_crystal_colour yellow
_exptl_crystal_density_diffrn 2.021
_exptl_crystal_density_method 'not measured'
_exptl_crystal_description block
_exptl_crystal_F_000 560
_exptl_crystal_recrystallization_method 'Diffusion experiment'
_exptl_crystal_size_max 0.135
_exptl_crystal_size_mid 0.119
_exptl_crystal_size_min 0.104
_refine_diff_density_max 0.671
_refine_diff_density_min -1.57
_refine_diff_density_rms 0.124
_refine_ls_extinction_method none
_refine_ls_goodness_of_fit_ref 0.984
_refine_ls_hydrogen_treatment constr
_refine_ls_matrix_type full
_refine_ls_number_parameters 255
_refine_ls_number_reflns 4574
_refine_ls_number_restraints 0
_refine_ls_restrained_S_all 0.984
_refine_ls_R_factor_all 0.0348
_refine_ls_R_factor_gt 0.0254
_refine_ls_shift/su_max 0.002
_refine_ls_shift/su_mean 0
_refine_ls_structure_factor_coef Fsqd
_refine_ls_weighting_details 'w=1/[\s^2^(Fo^2^)+(0.0334P)^2^] where P=(Fo^2^+2Fc^2^)/3'
_refine_ls_weighting_scheme calc
_refine_ls_wR_factor_gt 0.0556
_refine_ls_wR_factor_ref 0.0572
_reflns_Friedel_coverage 0
_reflns_number_gt 3900
_reflns_number_total 4574
_reflns_threshold_expression 'I > 2\s(I)'
_cod_data_source_file d4ra03383c2.cif
_cod_data_source_block ip2-2694_d15
_cod_database_code 7249046
_shelx_shelxl_version_number 2018/3

loop_
_symmetry_equiv_pos_as_xyz
'x, y, z'
'-x, -y, -z'

loop_
_atom_site_label
_atom_site_type_symbol
_atom_site_fract_x
_atom_site_fract_y
_atom_site_fract_z
_atom_site_U_iso_or_equiv
_atom_site_adp_type
_atom_site_occupancy
_atom_site_site_symmetry_order
_atom_site_calc_flag
_atom_site_refinement_flags_posn
_atom_site_refinement_flags_adp
_atom_site_refinement_flags_occupancy
_atom_site_disorder_assembly
_atom_site_disorder_group
C1 C 1.0642(5) 0.9148(4) 0.3528(5) 0.0341(10) Uani 1 1 d . . . . .
C2 C 0.6410(5) 0.8815(4) 0.2610(4) 0.0283(9) Uani 1 1 d . . . . .
C3 C 0.6409(7) 0.8717(5) 0.1192(5) 0.0526(14) Uani 1 1 d . . . . .
H3A H 0.725745 0.92019 0.048664 0.079 Uiso 1 1 calc R U . . .
H3B H 0.548912 0.909512 0.112066 0.079 Uiso 1 1 calc R U . . .
H3C H 0.647942 0.779188 0.104951 0.079 Uiso 1 1 calc R U . . .
C4 C 0.7877(5) 0.5723(4) 0.5828(5) 0.0344(10) Uani 1 1 d . . . . .
H4 H 0.876463 0.62142 0.554263 0.041 Uiso 1 1 calc R U . . .
C5 C 0.7944(5) 0.4368(4) 0.6108(4) 0.0329(10) Uani 1 1 d . . . . .
H5 H 0.886477 0.394044 0.599334 0.039 Uiso 1 1 calc R U . . .
C6 C 0.6658(5) 0.3648(4) 0.6555(4) 0.0318(9) Uani 1 1 d . . . . .
H6 H 0.66738 0.271869 0.677366 0.038 Uiso 1 1 calc R U . . .
C7 C 0.5341(5) 0.4305(4) 0.6681(4) 0.0283(9) Uani 1 1 d . . . . .
H7 H 0.443973 0.38345 0.696745 0.034 Uiso 1 1 calc R U . . .
C8 C 0.5367(4) 0.5664(4) 0.6379(4) 0.0216(8) Uani 1 1 d . . . . .
C9 C 0.3959(4) 0.6389(4) 0.6520(4) 0.0216(7) Uani 1 1 d . . . . .
C10 C 0.1508(4) 0.7662(4) 0.6712(4) 0.0288(9) Uani 1 1 d . . . . .
H10 H 0.061251 0.811199 0.676631 0.035 Uiso 1 1 calc R U . . .
C11 C 0.1444(4) 0.6330(4) 0.7303(4) 0.0238(8) Uani 1 1 d . . . . .
C12 C 0.0059(4) 0.5601(4) 0.8067(4) 0.0252(8) Uani 1 1 d . . . . .
C13 C -0.1320(4) 0.6244(4) 0.8596(4) 0.0312(9) Uani 1 1 d . . . . .
H13 H -0.137216 0.717543 0.842362 0.037 Uiso 1 1 calc R U . . .
C14 C -0.2577(5) 0.5536(4) 0.9351(5) 0.0330(10) Uani 1 1 d . . . . .
H14 H -0.349203 0.598199 0.971807 0.04 Uiso 1 1 calc R U . . .
C15 C -0.2539(5) 0.4170(4) 0.9591(4) 0.0300(9) Uani 1 1 d . . . . .
C16 C -0.1197(5) 0.3515(4) 0.9067(4) 0.0309(9) Uani 1 1 d . . . . .
H16 H -0.116031 0.258221 0.922184 0.037 Uiso 1 1 calc R U . . .
C17 C 0.0080(5) 0.4229(4) 0.8323(4) 0.0310(9) Uani 1 1 d . . . . .
H17 H 0.099405 0.377735 0.79749 0.037 Uiso 1 1 calc R U . . .
C18 C -0.3871(5) 0.2169(5) 1.0626(5) 0.0406(11) Uani 1 1 d . . . . .
H18A H -0.350734 0.180397 0.975117 0.061 Uiso 1 1 calc R U . . .
H18B H -0.488531 0.186551 1.117182 0.061 Uiso 1 1 calc R U . . .
H18C H -0.323084 0.187633 1.114443 0.061 Uiso 1 1 calc R U . . .
N1 N 0.9601(5) 0.8545(4) 0.4303(5) 0.0493(11) Uani 1 1 d . . . . .
N2 N 0.6616(4) 0.6368(3) 0.5942(4) 0.0286(7) Uani 1 1 d . . . . .
N3 N 0.4044(4) 0.7657(3) 0.6005(3) 0.0269(7) Uani 1 1 d . . . . .
N4 N 0.2776(4) 0.8301(3) 0.6088(4) 0.0292(8) Uani 1 1 d . . . . .
N5 N 0.2704(3) 0.5695(3) 0.7164(3) 0.0244(7) Uani 1 1 d . . . . .
O1 O 0.7213(4) 0.8044(4) 0.3072(3) 0.0498(9) Uani 1 1 d . . . . .
O2 O 0.5631(4) 0.9657(3) 0.3286(3) 0.0421(8) Uani 1 1 d . . . . .
O3 O -0.3855(3) 0.3575(3) 1.0351(3) 0.0366(7) Uani 1 1 d . . . . .
Pb1 Pb 0.67262(2) 0.89256(2) 0.51865(2) 0.02596(5) Uani 1 1 d . . . . .
S1 S 1.20948(15) 0.99623(13) 0.24668(13) 0.0448(3) Uani 1 1 d . . . . .

loop_
_atom_site_aniso_label
_atom_site_aniso_U_11
_atom_site_aniso_U_22
_atom_site_aniso_U_33
_atom_site_aniso_U_23
_atom_site_aniso_U_13
_atom_site_aniso_U_12
C1 0.033(2) 0.034(2) 0.040(2) -0.013(2) -0.017(2) 0.0106(19)
C2 0.030(2) 0.0214(19) 0.030(2) -0.0025(16) -0.0067(17) -0.0069(16)
C3 0.087(4) 0.037(3) 0.034(2) -0.006(2) -0.020(3) -0.002(3)
C4 0.024(2) 0.035(2) 0.039(2) -0.0005(19) -0.0080(18) 0.0036(18)
C5 0.026(2) 0.036(2) 0.033(2) -0.0043(18) -0.0071(18) 0.0099(18)
C6 0.035(2) 0.021(2) 0.036(2) -0.0018(17) -0.0113(19) 0.0036(17)
C7 0.029(2) 0.024(2) 0.029(2) 0.0001(16) -0.0099(17) -0.0015(16)
C8 0.0201(18) 0.0248(19) 0.0187(17) -0.0041(15) -0.0056(14) -0.0003(15)
C9 0.0189(17) 0.0241(19) 0.0228(18) -0.0045(15) -0.0080(15) -0.0015(14)
C10 0.0234(19) 0.028(2) 0.035(2) -0.0025(17) -0.0115(17) 0.0024(16)
C11 0.0228(18) 0.0226(19) 0.0266(19) -0.0031(15) -0.0100(16) 0.0003(15)
C12 0.0179(17) 0.026(2) 0.0291(19) -0.0033(16) -0.0057(15) -0.0006(15)
C13 0.024(2) 0.025(2) 0.042(2) -0.0079(18) -0.0096(18) 0.0020(16)
C14 0.0208(19) 0.032(2) 0.044(2) -0.0114(19) -0.0077(18) 0.0045(17)
C15 0.0240(19) 0.033(2) 0.030(2) -0.0050(17) -0.0060(17) -0.0050(17)
C16 0.028(2) 0.025(2) 0.038(2) 0.0003(17) -0.0108(18) -0.0031(16)
C17 0.024(2) 0.027(2) 0.039(2) -0.0047(18) -0.0090(18) 0.0036(16)
C18 0.040(3) 0.037(3) 0.039(2) -0.001(2) -0.008(2) -0.016(2)
N1 0.034(2) 0.043(3) 0.066(3) -0.011(2) -0.012(2) -0.0030(19)
N2 0.0224(16) 0.0272(18) 0.0326(18) 0.0009(14) -0.0084(14) 0.0024(14)
N3 0.0231(16) 0.0229(17) 0.0325(18) -0.0026(14) -0.0085(14) 0.0025(13)
N4 0.0243(17) 0.0243(17) 0.0381(19) -0.0021(15) -0.0117(15) 0.0027(14)
N5 0.0206(15) 0.0244(16) 0.0278(17) -0.0035(13) -0.0084(13) 0.0010(13)
O1 0.062(2) 0.044(2) 0.0423(19) -0.0155(16) -0.0179(18) 0.0228(18)
O2 0.048(2) 0.0399(19) 0.0401(17) -0.0150(15) -0.0162(16) 0.0095(16)
O3 0.0256(15) 0.0318(16) 0.0454(18) -0.0027(14) -0.0052(13) -0.0061(13)
Pb1 0.02293(8) 0.02278(8) 0.03093(8) -0.00522(5) -0.00812(6) 0.00097(5)
S1 0.0441(7) 0.0432(7) 0.0376(6) -0.0046(5) -0.0040(5) -0.0029(5)

loop_
_atom_type_symbol
_atom_type_description
_atom_type_scat_dispersion_real
_atom_type_scat_dispersion_imag
_atom_type_scat_source
C C 0.0033 0.0016 'International Tables Vol C Tables 4.2.6.8 and 6.1.1.4'
H H 0 0 'International Tables Vol C Tables 4.2.6.8 and 6.1.1.4'
N N 0.0061 0.0033 'International Tables Vol C Tables 4.2.6.8 and 6.1.1.4'
O O 0.0106 0.006 'International Tables Vol C Tables 4.2.6.8 and 6.1.1.4'
Pb Pb -3.3944 10.1111 'International Tables Vol C Tables 4.2.6.8 and 6.1.1.4'
S S 0.1246 0.1234 'International Tables Vol C Tables 4.2.6.8 and 6.1.1.4'

loop_
_exptl_crystal_face_index_h
_exptl_crystal_face_index_k
_exptl_crystal_face_index_l
_exptl_crystal_face_perp_dist
5 -3 3 0.1240
2 -4 5 0.0920
-2 -4 5 0.0850
5 3 -4 0.0560
0 4 -5 0.0430
5 5 4 0.0630
0 5 5 0.0770
4 -4 -5 0.0760
-1 -5 -5 0.0410
-5 -2 -1 0.0750
-5 2 -2 0.1080

loop_
_geom_angle_atom_site_label_1
_geom_angle_atom_site_label_2
_geom_angle_atom_site_label_3
_geom_angle
_geom_angle_site_symmetry_1
_geom_angle_site_symmetry_3
_geom_angle_publ_flag
N1 C1 S1 179.0(5) . . ?
O2 C2 O1 121.4(4) . . ?
O2 C2 C3 119.6(4) . . ?
O1 C2 C3 119.0(4) . . ?
O2 C2 Pb1 65.3(2) . . ?
O1 C2 Pb1 56.2(2) . . ?
C3 C2 Pb1 174.1(3) . . ?
N2 C4 C5 122.7(4) . . ?
C6 C5 C4 119.2(4) . . ?
C5 C6 C7 118.7(4) . . ?
C6 C7 C8 118.6(4) . . ?
N2 C8 C7 122.8(4) . . ?
N2 C8 C9 117.8(3) . . ?
C7 C8 C9 119.4(4) . . ?
N3 C9 N5 125.5(3) . . ?
N3 C9 C8 118.1(3) . . ?
N5 C9 C8 116.5(3) . . ?
N4 C10 C11 122.0(4) . . ?
N5 C11 C10 118.5(4) . . ?
N5 C11 C12 117.7(4) . . ?
C10 C11 C12 123.8(3) . . ?
C17 C12 C13 117.9(4) . . ?
C17 C12 C11 120.0(3) . . ?
C13 C12 C11 122.1(4) . . ?
C14 C13 C12 120.4(4) . . ?
C13 C14 C15 121.0(4) . . ?
O3 C15 C14 115.7(4) . . ?
O3 C15 C16 124.7(4) . . ?
C14 C15 C16 119.6(4) . . ?
C17 C16 C15 119.6(4) . . ?
C16 C17 C12 121.5(4) . . ?
C1 N1 Pb1 135.1(4) . . ?
C4 N2 C8 117.9(4) . . ?
C4 N2 Pb1 118.6(3) . . ?
C8 N2 Pb1 123.4(2) . . ?
C9 N3 N4 118.0(3) . . ?
C9 N3 Pb1 118.5(2) . . ?
N4 N3 Pb1 122.8(2) . . ?
C10 N4 N3 118.9(3) . . ?
C11 N5 C9 117.1(3) . . ?
C2 O1 Pb1 98.1(3) . . ?
C2 O2 Pb1 89.0(3) . . ?
C2 O2 Pb1 163.7(3) . 2_676 ?
Pb1 O2 Pb1 97.73(10) . 2_676 ?
C15 O3 C18 117.7(3) . . ?
O1 Pb1 O2 51.38(10) . . ?
O1 Pb1 N1 77.54(14) . . ?
O2 Pb1 N1 115.90(13) . . ?
O1 Pb1 N2 76.37(11) . . ?
O2 Pb1 N2 113.00(11) . . ?
N1 Pb1 N2 83.65(12) . . ?
O1 Pb1 O2 131.13(11) . 2_676 ?
O2 Pb1 O2 82.27(10) . 2_676 ?
N1 Pb1 O2 146.72(13) . 2_676 ?
N2 Pb1 O2 116.12(10) . 2_676 ?
O1 Pb1 N3 83.38(12) . . ?
O2 Pb1 N3 72.71(11) . . ?
N1 Pb1 N3 143.21(12) . . ?
N2 Pb1 N3 61.26(10) . . ?
O2 Pb1 N3 66.71(10) 2_676 . ?
O1 Pb1 C2 25.71(11) . . ?
O2 Pb1 C2 25.69(10) . . ?
N1 Pb1 C2 96.56(14) . . ?
N2 Pb1 C2 95.47(11) . . ?
O2 Pb1 C2 107.09(11) 2_676 . ?
N3 Pb1 C2 77.51(11) . . ?

loop_
_geom_bond_atom_site_label_1
_geom_bond_atom_site_label_2
_geom_bond_distance
_geom_bond_site_symmetry_2
_geom_bond_publ_flag
C1 N1 1.175(6) . ?
C1 S1 1.620(5) . ?
C2 O2 1.241(5) . ?
C2 O1 1.254(5) . ?
C2 C3 1.512(6) . ?
C2 Pb1 2.862(4) . ?
C4 N2 1.335(5) . ?
C4 C5 1.384(6) . ?
C5 C6 1.377(6) . ?
C6 C7 1.385(6) . ?
C7 C8 1.385(6) . ?
C8 N2 1.341(5) . ?
C8 C9 1.490(5) . ?
C9 N3 1.331(5) . ?
C9 N5 1.341(5) . ?
C10 N4 1.320(5) . ?
C10 C11 1.413(6) . ?
C11 N5 1.325(5) . ?
C11 C12 1.466(5) . ?
C12 C17 1.397(6) . ?
C12 C13 1.414(5) . ?
C13 C14 1.364(6) . ?
C14 C15 1.390(6) . ?
C15 O3 1.354(5) . ?
C15 C16 1.392(6) . ?
C16 C17 1.379(6) . ?
C18 O3 1.431(5) . ?
N1 Pb1 2.625(4) . ?
N2 Pb1 2.628(3) . ?
N3 N4 1.347(5) . ?
N3 Pb1 2.762(4) . ?
O1 Pb1 2.402(3) . ?
O2 Pb1 2.600(3) . ?
O2 Pb1 2.745(3) 2_676 ?
